data_4126818
loop_
_publ_author_name
'Mutailipu, Miriding'
'Xie, Zhiqing'
'Su, Xin'
'Zhang, Min'
'Wang, Ying'
'Yang, Zhihua'
'Janjua, Muhammad Ramzan Saeed Ashraf'
'Pan, Shilie'

_publ_section_title
;
 Chemical Cosubstitution-Oriented Design of Rare-Earth Borates as
 Potential Ultraviolet Nonlinear Optical Materials.
;
_journal_name_full 'Journal of the American Chemical Society'
_journal_paper_doi 10.1021/jacs.7b11263
_journal_year 2017
_chemical_formula_sum 'B15 Ca K7 Lu2 O30'
_chemical_formula_weight 1305.87
_chemical_name_systematic
; 
 ? 
;
_space_group_IT_number 155
_symmetry_cell_setting trigonal
_symmetry_space_group_name_Hall 'R 3 2"'
_symmetry_space_group_name_H-M 'R 3 2 :H'
_atom_sites_solution_hydrogens none
_atom_sites_solution_primary direct
_atom_sites_solution_secondary difmap
_audit_creation_method SHELXL-97
_cell_angle_alpha 90.00
_cell_angle_beta 90.00
_cell_angle_gamma 120.00
_cell_formula_units_Z 3
_cell_length_a 13.1433(10)
_cell_length_b 13.1433(10)
_cell_length_c 14.905(2)
_cell_measurement_reflns_used 3082
_cell_measurement_temperature 296(2)
_cell_measurement_theta_max 27.49
_cell_measurement_theta_min 2.25
_cell_volume 2229.8(4)
_computing_cell_refinement 'Bruker SMART'
_computing_data_collection 'Bruker SMART'
_computing_data_reduction 'Bruker SAINT'
_computing_molecular_graphics 'Bruker SHELXTL'
_computing_publication_material 'Bruker SHELXTL'
_computing_structure_refinement 'Bruker SHELXTL'
_computing_structure_solution 'Bruker SHELXTL'
_diffrn_ambient_temperature 296(2)
_diffrn_measured_fraction_theta_full 1.000
_diffrn_measured_fraction_theta_max 1.000
_diffrn_measurement_device_type 'CCD area detector'
_diffrn_measurement_method 'phi and omega scans'
_diffrn_radiation_monochromator graphite
_diffrn_radiation_source 'fine-focus sealed tube'
_diffrn_radiation_type MoK\a
_diffrn_radiation_wavelength 0.71073
_diffrn_reflns_av_R_equivalents 0.0305
_diffrn_reflns_av_sigmaI/netI 0.0346
_diffrn_reflns_limit_h_max 11
_diffrn_reflns_limit_h_min -16
_diffrn_reflns_limit_k_max 17
_diffrn_reflns_limit_k_min -17
_diffrn_reflns_limit_l_max 19
_diffrn_reflns_limit_l_min -17
_diffrn_reflns_number 4590
_diffrn_reflns_theta_full 27.49
_diffrn_reflns_theta_max 27.49
_diffrn_reflns_theta_min 2.25
_exptl_absorpt_coefficient_mu 7.872
_exptl_absorpt_correction_T_max 0.5344
_exptl_absorpt_correction_T_min 0.3969
_exptl_absorpt_correction_type numerical
_exptl_absorpt_process_details face-indexed
_exptl_crystal_colour colourless
_exptl_crystal_density_diffrn 2.917
_exptl_crystal_density_method 'not measured'
_exptl_crystal_description block
_exptl_crystal_F_000 1830
_exptl_crystal_size_max 0.14
_exptl_crystal_size_mid 0.13
_exptl_crystal_size_min 0.09
_refine_diff_density_max 1.165
_refine_diff_density_min -0.550
_refine_diff_density_rms 0.149
_refine_ls_abs_structure_details 'Flack H D (1983), Acta Cryst. A39, 876-881'
_refine_ls_abs_structure_Flack -0.012(17)
_refine_ls_extinction_coef 0.00057(7)
_refine_ls_extinction_expression Fc^*^=kFc[1+0.001xFc^2^\l^3^/sin(2\q)]^-1/4^
_refine_ls_extinction_method SHELXL
_refine_ls_goodness_of_fit_ref 1.096
_refine_ls_hydrogen_treatment none
_refine_ls_matrix_type full
_refine_ls_number_parameters 87
_refine_ls_number_reflns 1150
_refine_ls_number_restraints 0
_refine_ls_restrained_S_all 1.096
_refine_ls_R_factor_all 0.0221
_refine_ls_R_factor_gt 0.0213
_refine_ls_shift/su_max 0.002
_refine_ls_shift/su_mean 0.000
_refine_ls_structure_factor_coef Fsqd
_refine_ls_weighting_details 'calc w=1/[\s^2^(Fo^2^)+(0.0243P)^2^+14.8830P] where P=(Fo^2^+2Fc^2^)/3'
_refine_ls_weighting_scheme calc
_refine_ls_wR_factor_gt 0.0569
_refine_ls_wR_factor_ref 0.0575
_reflns_number_gt 1125
_reflns_number_total 1150
_reflns_threshold_expression >2sigma(I)
_cod_data_source_file KLuCaBO.cif
_cod_data_source_block 1
_cod_depositor_comments
;
The following automatic conversions were performed:

'_symmetry_cell_setting' value 'Trigonal' changed to 'trigonal'
according to
/home/data/users/saulius/crontab/automatic-downloads/rss-feeds/ACS/lib/dictionaries/cif_core.dic
dictionary named 'cif_core.dic' version 2.4.2 from 2011-04-26.

Automatic conversion script
Id: cif_fix_values 4973 2017-02-22 13:04:09Z antanas 
;
_cod_original_cell_volume 2229.9(4)
_cod_original_sg_symbol_H-M 'R32  '
_cod_database_code 4126818

loop_
_symmetry_equiv_pos_as_xyz
'x, y, z'
'-y, x-y, z'
'-x+y, -x, z'
'y, x, -z'
'x-y, -y, -z'
'-x, -x+y, -z'
'x+2/3, y+1/3, z+1/3'
'-y+2/3, x-y+1/3, z+1/3'
'-x+y+2/3, -x+1/3, z+1/3'
'y+2/3, x+1/3, -z+1/3'
'x-y+2/3, -y+1/3, -z+1/3'
'-x+2/3, -x+y+1/3, -z+1/3'
'x+1/3, y+2/3, z+2/3'
'-y+1/3, x-y+2/3, z+2/3'
'-x+y+1/3, -x+2/3, z+2/3'
'y+1/3, x+2/3, -z+2/3'
'x-y+1/3, -y+2/3, -z+2/3'
'-x+1/3, -x+y+2/3, -z+2/3'

loop_
_atom_site_label
_atom_site_type_symbol
_atom_site_fract_x
_atom_site_fract_y
_atom_site_fract_z
_atom_site_U_iso_or_equiv
_atom_site_adp_type
_atom_site_occupancy
_atom_site_symmetry_multiplicity
_atom_site_calc_flag
_atom_site_refinement_flags
Lu1 Lu 1.0000 1.0000 0.720472(19) 0.00854(12) Uani 1 3 d S
Ca1 Ca 0.6667 0.3333 0.8333 0.0014(3) Uani 1 6 d S
K1 K 0.5104(3) 0.5104(3) 1.0000 0.0290(5) Uani 1 2 d S
K2 K 0.6667 0.79547(15) 0.8333 0.0213(4) Uani 1 2 d S
K3 K 1.0000 1.0000 1.0000 0.0206(5) Uani 1 6 d S
B1 B 0.8081(7) 0.5864(5) 0.9427(4) 0.0151(17) Uani 1 1 d .
B2 B 0.9048(6) 0.7748(5) 0.8614(4) 0.0108(15) Uani 1 1 d .
B3 B 1.0000 0.7520(7) 1.0000 0.0146(18) Uani 1 2 d S
O1 O 0.8975(3) 0.8382(3) 0.7952(2) 0.0139(10) Uani 1 1 d .
O2 O 0.8132(6) 0.6581(3) 0.8714(3) 0.0331(17) Uani 1 1 d .
O3 O 0.8954(4) 0.6345(4) 1.0055(3) 0.0179(9) Uani 1 1 d .
O4 O 0.7234(5) 0.4755(3) 0.9467(2) 0.0178(12) Uani 1 1 d .
O5 O 0.9968(4) 0.8152(3) 0.9200(3) 0.0141(8) Uani 1 1 d .

loop_
_atom_site_aniso_label
_atom_site_aniso_U_11
_atom_site_aniso_U_22
_atom_site_aniso_U_33
_atom_site_aniso_U_23
_atom_site_aniso_U_13
_atom_site_aniso_U_12
Lu1 0.00869(14) 0.00869(14) 0.00823(16) 0.000 0.000 0.00435(7)
Ca1 0.0020(5) 0.0020(5) 0.0000(7) 0.000 0.000 0.0010(2)
K1 0.0256(10) 0.0256(10) 0.0314(9) 0.0093(4) -0.0093(4) 0.0096(11)
K2 0.0166(9) 0.0245(7) 0.0202(9) -0.0005(4) -0.0011(7) 0.0083(4)
K3 0.0144(7) 0.0144(7) 0.0331(13) 0.000 0.000 0.0072(3)
B1 0.020(5) 0.008(2) 0.013(2) 0.0017(19) 0.003(3) 0.003(3)
B2 0.015(4) 0.008(2) 0.010(2) 0.0015(19) 0.001(2) 0.006(2)
B3 0.012(4) 0.017(3) 0.014(4) -0.0008(16) -0.002(3) 0.006(2)
O1 0.014(2) 0.0101(17) 0.0157(17) 0.0043(13) 0.0008(14) 0.0048(15)
O2 0.038(4) 0.0111(19) 0.027(2) 0.0068(15) -0.024(2) -0.005(2)
O3 0.023(2) 0.014(2) 0.0122(18) 0.0031(16) -0.0061(17) 0.0050(18)
O4 0.024(3) 0.0087(16) 0.0133(15) -0.0004(13) -0.0005(18) 0.0026(18)
O5 0.0121(19) 0.0123(19) 0.0137(18) 0.0017(16) -0.0021(15) 0.0028(16)

loop_
_atom_type_symbol
_atom_type_description
_atom_type_scat_dispersion_real
_atom_type_scat_dispersion_imag
_atom_type_scat_source
B B 0.0013 0.0007 'International Tables Vol C Tables 4.2.6.8 and 6.1.1.4'
O O 0.0106 0.0060 'International Tables Vol C Tables 4.2.6.8 and 6.1.1.4'
K K 0.2009 0.2494 'International Tables Vol C Tables 4.2.6.8 and 6.1.1.4'
Ca Ca 0.2262 0.3064 'International Tables Vol C Tables 4.2.6.8 and 6.1.1.4'
Lu Lu -0.4720 5.8584 'International Tables Vol C Tables 4.2.6.8 and 6.1.1.4'

loop_
_geom_angle_atom_site_label_1
_geom_angle_atom_site_label_2
_geom_angle_atom_site_label_3
_geom_angle
_geom_angle_site_symmetry_1
_geom_angle_site_symmetry_3
O1 Lu1 O1 96.04(13) 2_765 3_675
O1 Lu1 O1 96.04(13) 2_765 .
O1 Lu1 O1 96.03(13) 3_675 .
O1 Lu1 O4 161.82(16) 2_765 14_654
O1 Lu1 O4 101.82(18) 3_675 14_654
O1 Lu1 O4 85.57(16) . 14_654
O1 Lu1 O4 101.82(18) 2_765 13_554
O1 Lu1 O4 85.58(16) 3_675 13_554
O1 Lu1 O4 161.82(16) . 13_554
O4 Lu1 O4 76.39(14) 14_654 13_554
O1 Lu1 O4 85.57(16) 2_765 15_664
O1 Lu1 O4 161.82(16) 3_675 15_664
O1 Lu1 O4 101.81(18) . 15_664
O4 Lu1 O4 76.39(14) 14_654 15_664
O4 Lu1 O4 76.39(14) 13_554 15_664
O1 Lu1 Ca1 120.87(10) 2_765 13_554
O1 Lu1 Ca1 120.87(10) 3_675 13_554
O1 Lu1 Ca1 120.87(10) . 13_554
O4 Lu1 Ca1 45.56(9) 14_654 13_554
O4 Lu1 Ca1 45.56(9) 13_554 13_554
O4 Lu1 Ca1 45.56(9) 15_664 13_554
O1 Lu1 K1 127.45(11) 2_765 13_554
O1 Lu1 K1 43.28(10) 3_675 13_554
O1 Lu1 K1 115.98(11) . 13_554
O4 Lu1 K1 66.52(17) 14_654 13_554
O4 Lu1 K1 54.45(17) 13_554 13_554
O4 Lu1 K1 123.08(9) 15_664 13_554
Ca1 Lu1 K1 78.072(5) 13_554 13_554
O1 Lu1 K1 43.28(10) 2_765 15_664
O1 Lu1 K1 115.99(11) 3_675 15_664
O1 Lu1 K1 127.45(11) . 15_664
O4 Lu1 K1 123.08(9) 14_654 15_664
O4 Lu1 K1 66.51(17) 13_554 15_664
O4 Lu1 K1 54.45(17) 15_664 15_664
Ca1 Lu1 K1 78.071(5) 13_554 15_664
K1 Lu1 K1 115.844(3) 13_554 15_664
O1 Lu1 K1 115.98(11) 2_765 14_654
O1 Lu1 K1 127.45(11) 3_675 14_654
O1 Lu1 K1 43.28(10) . 14_654
O4 Lu1 K1 54.45(17) 14_654 14_654
O4 Lu1 K1 123.08(9) 13_554 14_654
O4 Lu1 K1 66.51(17) 15_664 14_654
Ca1 Lu1 K1 78.071(5) 13_554 14_654
K1 Lu1 K1 115.844(3) 13_554 14_654
K1 Lu1 K1 115.842(3) 15_664 14_654
O1 Lu1 K3 59.13(10) 2_765 .
O1 Lu1 K3 59.13(10) 3_675 .
O1 Lu1 K3 59.13(10) . .
O4 Lu1 K3 134.44(9) 14_654 .
O4 Lu1 K3 134.44(9) 13_554 .
O4 Lu1 K3 134.44(9) 15_664 .
Ca1 Lu1 K3 180.0 13_554 .
K1 Lu1 K3 101.929(5) 13_554 .
K1 Lu1 K3 101.929(4) 15_664 .
K1 Lu1 K3 101.929(4) 14_654 .
O1 Lu1 K2 66.83(10) 2_765 3_675
O1 Lu1 K2 39.29(10) 3_675 3_675
O1 Lu1 K2 123.23(10) . 3_675
O4 Lu1 K2 126.90(17) 14_654 3_675
O4 Lu1 K2 68.18(9) 13_554 3_675
O4 Lu1 K2 128.08(17) 15_664 3_675
Ca1 Lu1 K2 113.732(6) 13_554 3_675
K1 Lu1 K2 60.87(5) 13_554 3_675
K1 Lu1 K2 76.70(5) 15_664 3_675
K1 Lu1 K2 165.13(4) 14_654 3_675
K3 Lu1 K2 66.269(5) . 3_675
O4 Ca1 O4 170.8(3) 18_656 3_665
O4 Ca1 O4 100.8(2) 18_656 .
O4 Ca1 O4 73.90(14) 3_665 .
O4 Ca1 O4 112.3(3) 18_656 2_655
O4 Ca1 O4 73.90(14) 3_665 2_655
O4 Ca1 O4 73.90(14) . 2_655
O4 Ca1 O4 73.90(14) 18_656 17_556
O4 Ca1 O4 112.3(3) 3_665 17_556
O4 Ca1 O4 170.8(3) . 17_556
O4 Ca1 O4 100.8(2) 2_655 17_556
O4 Ca1 O4 73.90(14) 18_656 16_546
O4 Ca1 O4 100.8(2) 3_665 16_546
O4 Ca1 O4 112.3(3) . 16_546
O4 Ca1 O4 170.8(3) 2_655 16_546
O4 Ca1 O4 73.90(14) 17_556 16_546
O4 Ca1 Lu1 43.95(9) 18_656 10_446
O4 Ca1 Lu1 136.04(9) 3_665 10_446
O4 Ca1 Lu1 136.04(9) . 10_446
O4 Ca1 Lu1 136.04(9) 2_655 10_446
O4 Ca1 Lu1 43.96(9) 17_556 10_446
O4 Ca1 Lu1 43.96(9) 16_546 10_446
O4 Ca1 Lu1 136.05(9) 18_656 7_445
O4 Ca1 Lu1 43.96(9) 3_665 7_445
O4 Ca1 Lu1 43.96(9) . 7_445
O4 Ca1 Lu1 43.96(9) 2_655 7_445
O4 Ca1 Lu1 136.04(9) 17_556 7_445
O4 Ca1 Lu1 136.04(9) 16_546 7_445
Lu1 Ca1 Lu1 180.0 10_446 7_445
O4 Ca1 K1 40.78(17) 18_656 14_654
O4 Ca1 K1 130.05(17) 3_665 14_654
O4 Ca1 K1 79.35(9) . 14_654
O4 Ca1 K1 136.37(17) 2_655 14_654
O4 Ca1 K1 100.37(9) 17_556 14_654
O4 Ca1 K1 52.76(17) 16_546 14_654
Lu1 Ca1 K1 56.801(4) 10_446 14_654
Lu1 Ca1 K1 123.199(5) 7_445 14_654
O4 Ca1 K1 130.05(17) 18_656 3_665
O4 Ca1 K1 40.78(17) 3_665 3_665
O4 Ca1 K1 52.76(17) . 3_665
O4 Ca1 K1 100.37(9) 2_655 3_665
O4 Ca1 K1 136.37(17) 17_556 3_665
O4 Ca1 K1 79.35(9) 16_546 3_665
Lu1 Ca1 K1 123.198(5) 10_446 3_665
Lu1 Ca1 K1 56.803(4) 7_445 3_665
K1 Ca1 K1 89.66(7) 14_654 3_665
O4 Ca1 K1 52.76(17) 18_656 15_554
O4 Ca1 K1 136.37(17) 3_665 15_554
O4 Ca1 K1 130.05(17) . 15_554
O4 Ca1 K1 79.35(9) 2_655 15_554
O4 Ca1 K1 40.78(17) 17_556 15_554
O4 Ca1 K1 100.37(9) 16_546 15_554
Lu1 Ca1 K1 56.801(5) 10_446 15_554
Lu1 Ca1 K1 123.199(5) 7_445 15_554
K1 Ca1 K1 92.883(7) 14_654 15_554
K1 Ca1 K1 176.56(9) 3_665 15_554
O4 Ca1 K1 136.37(17) 18_656 2_655
O4 Ca1 K1 52.76(17) 3_665 2_655
O4 Ca1 K1 100.37(9) . 2_655
O4 Ca1 K1 40.78(17) 2_655 2_655
O4 Ca1 K1 79.35(9) 17_556 2_655
O4 Ca1 K1 130.04(17) 16_546 2_655
Lu1 Ca1 K1 123.197(5) 10_446 2_655
Lu1 Ca1 K1 56.802(5) 7_445 2_655
K1 Ca1 K1 176.56(9) 14_654 2_655
K1 Ca1 K1 92.884(6) 3_665 2_655
K1 Ca1 K1 84.67(6) 15_554 2_655
O1 K1 O1 173.8(2) 9_565 18_656
O1 K1 O3 74.43(12) 9_565 2_655
O1 K1 O3 111.49(15) 18_656 2_655
O1 K1 O3 111.50(15) 9_565 5_567
O1 K1 O3 74.43(13) 18_656 5_567
O3 K1 O3 49.45(18) 2_655 5_567
O1 K1 O2 47.36(11) 9_565 9_565
O1 K1 O2 132.44(11) 18_656 9_565
O3 K1 O2 90.36(16) 2_655 9_565
O3 K1 O2 92.10(16) 5_567 9_565
O1 K1 O2 132.44(11) 9_565 18_656
O1 K1 O2 47.36(11) 18_656 18_656
O3 K1 O2 92.10(16) 2_655 18_656
O3 K1 O2 90.36(17) 5_567 18_656
O2 K1 O2 177.3(3) 9_565 18_656
O1 K1 O4 61.26(11) 9_565 .
O1 K1 O4 116.15(11) 18_656 .
O3 K1 O4 88.34(11) 2_655 .
O3 K1 O4 134.64(13) 5_567 .
O2 K1 O4 105.76(12) 9_565 .
O2 K1 O4 73.20(11) 18_656 .
O1 K1 O4 116.16(11) 9_565 4_557
O1 K1 O4 61.26(11) 18_656 4_557
O3 K1 O4 134.64(13) 2_655 4_557
O3 K1 O4 88.34(11) 5_567 4_557
O2 K1 O4 73.20(11) 9_565 4_557
O2 K1 O4 105.76(12) 18_656 4_557
O4 K1 O4 136.46(17) . 4_557
O1 K1 B2 157.25(13) 9_565 18_656
O1 K1 B2 24.52(13) 18_656 18_656
O3 K1 B2 94.80(16) 2_655 18_656
O3 K1 B2 73.00(15) 5_567 18_656
O2 K1 B2 154.71(13) 9_565 18_656
O2 K1 B2 26.01(13) 18_656 18_656
O4 K1 B2 99.14(13) . 18_656
O4 K1 B2 85.78(12) 4_557 18_656
O1 K1 B2 24.52(13) 9_565 9_565
O1 K1 B2 157.26(13) 18_656 9_565
O3 K1 B2 73.01(15) 2_655 9_565
O3 K1 B2 94.80(16) 5_567 9_565
O2 K1 B2 26.01(13) 9_565 9_565
O2 K1 B2 154.71(13) 18_656 9_565
O4 K1 B2 85.78(12) . 9_565
O4 K1 B2 99.14(13) 4_557 9_565
B2 K1 B2 166.8(3) 18_656 9_565
O1 K1 B3 93.09(11) 9_565 2_655
O1 K1 B3 93.09(11) 18_656 2_655
O3 K1 B3 24.73(9) 2_655 2_655
O3 K1 B3 24.73(9) 5_567 2_655
O2 K1 B3 91.35(16) 9_565 2_655
O2 K1 B3 91.35(16) 18_656 2_655
O4 K1 B3 111.77(9) . 2_655
O4 K1 B3 111.77(9) 4_557 2_655
B2 K1 B3 83.41(13) 18_656 2_655
B2 K1 B3 83.41(13) 9_565 2_655
O1 K1 B1 108.50(15) 9_565 5_567
O1 K1 B1 76.23(14) 18_656 5_567
O3 K1 B1 65.83(14) 2_655 5_567
O3 K1 B1 22.58(13) 5_567 5_567
O2 K1 B1 75.50(16) 9_565 5_567
O2 K1 B1 106.56(16) 18_656 5_567
O4 K1 B1 154.17(15) . 5_567
O4 K1 B1 69.15(13) 4_557 5_567
B2 K1 B1 84.08(16) 18_656 5_567
B2 K1 B1 86.25(17) 9_565 5_567
B3 K1 B1 42.80(11) 2_655 5_567
O5 K2 O5 102.42(18) 17_566 3_675
O5 K2 O1 74.22(11) 17_566 18_656
O5 K2 O1 133.76(11) 3_675 18_656
O5 K2 O1 133.76(11) 17_566 .
O5 K2 O1 74.23(11) 3_675 .
O1 K2 O1 140.85(17) 18_656 .
O5 K2 O3 88.78(12) 17_566 4_557
O5 K2 O3 49.88(11) 3_675 4_557
O1 K2 O3 83.91(11) 18_656 4_557
O1 K2 O3 117.53(11) . 4_557
O5 K2 O3 49.88(11) 17_566 14_654
O5 K2 O3 88.78(12) 3_675 14_654
O1 K2 O3 117.53(11) 18_656 14_654
O1 K2 O3 83.91(11) . 14_654
O3 K2 O3 115.81(18) 4_557 14_654
O5 K2 O2 157.89(12) 17_566 .
O5 K2 O2 97.51(11) 3_675 .
O1 K2 O2 98.68(13) 18_656 .
O1 K2 O2 44.26(12) . .
O3 K2 O2 111.61(11) 4_557 .
O3 K2 O2 121.89(13) 14_654 .
O5 K2 O2 97.51(11) 17_566 18_656
O5 K2 O2 157.89(11) 3_675 18_656
O1 K2 O2 44.26(12) 18_656 18_656
O1 K2 O2 98.68(13) . 18_656
O3 K2 O2 121.90(13) 4_557 18_656
O3 K2 O2 111.61(11) 14_654 18_656
O2 K2 O2 64.93(16) . 18_656
O5 K2 B2 77.12(13) 17_566 18_656
O5 K2 B2 156.96(13) 3_675 18_656
O1 K2 B2 23.45(12) 18_656 18_656
O1 K2 B2 122.99(14) . 18_656
O3 K2 B2 107.29(13) 4_557 18_656
O3 K2 B2 107.11(13) 14_654 18_656
O2 K2 B2 88.26(14) . 18_656
O2 K2 B2 24.67(13) 18_656 18_656
O5 K2 B3 97.30(17) 17_566 3_675
O5 K2 B3 24.73(13) 3_675 3_675
O1 K2 B3 109.03(13) 18_656 3_675
O1 K2 B3 95.27(17) . 3_675
O3 K2 B3 25.19(14) 4_557 3_675
O3 K2 B3 104.02(10) 14_654 3_675
O2 K2 B3 104.81(16) . 3_675
O2 K2 B3 142.81(9) 18_656 3_675
B2 K2 B3 132.30(14) 18_656 3_675
O5 K2 B3 24.73(13) 17_566 14_654
O5 K2 B3 97.29(17) 3_675 14_654
O1 K2 B3 95.27(17) 18_656 14_654
O1 K2 B3 109.03(13) . 14_654
O3 K2 B3 104.02(10) 4_557 14_654
O3 K2 B3 25.19(14) 14_654 14_654
O2 K2 B3 142.81(9) . 14_654
O2 K2 B3 104.81(16) 18_656 14_654
B2 K2 B3 91.21(19) 18_656 14_654
B3 K2 B3 102.84(19) 3_675 14_654
O5 K2 B2 21.22(12) 17_566 17_566
O5 K2 B2 90.14(14) 3_675 17_566
O1 K2 B2 70.42(13) 18_656 17_566
O1 K2 B2 146.34(13) . 17_566
O3 K2 B2 67.76(13) 4_557 17_566
O3 K2 B2 65.79(13) 14_654 17_566
O2 K2 B2 169.09(14) . 17_566
O2 K2 B2 105.68(13) 18_656 17_566
B2 K2 B2 81.74(19) 18_656 17_566
B3 K2 B2 79.15(18) 3_675 17_566
B3 K2 B2 42.50(11) 14_654 17_566
O5 K3 O5 101.82(10) 5_677 6_767
O5 K3 O5 101.82(10) 5_677 4_557
O5 K3 O5 101.82(10) 6_767 4_557
O5 K3 O5 52.69(16) 5_677 2_765
O5 K3 O5 125.24(17) 6_767 2_765
O5 K3 O5 128.27(17) 4_557 2_765
O5 K3 O5 128.27(17) 5_677 .
O5 K3 O5 52.69(16) 6_767 .
O5 K3 O5 125.24(17) 4_557 .
O5 K3 O5 101.82(10) 2_765 .
O5 K3 O5 125.24(17) 5_677 3_675
O5 K3 O5 128.27(18) 6_767 3_675
O5 K3 O5 52.69(16) 4_557 3_675
O5 K3 O5 101.82(10) 2_765 3_675
O5 K3 O5 101.82(10) . 3_675
O5 K3 B3 26.35(8) 5_677 2_765
O5 K3 B3 115.87(9) 6_767 2_765
O5 K3 B3 117.38(9) 4_557 2_765
O5 K3 B3 26.34(8) 2_765 2_765
O5 K3 B3 117.38(9) . 2_765
O5 K3 B3 115.87(9) 3_675 2_765
O5 K3 B3 115.87(9) 5_677 3_675
O5 K3 B3 117.38(9) 6_767 3_675
O5 K3 B3 26.35(8) 4_557 3_675
O5 K3 B3 117.38(9) 2_765 3_675
O5 K3 B3 115.86(9) . 3_675
O5 K3 B3 26.34(8) 3_675 3_675
B3 K3 B3 120.000(1) 2_765 3_675
O5 K3 B3 117.38(9) 5_677 .
O5 K3 B3 26.35(8) 6_767 .
O5 K3 B3 115.87(9) 4_557 .
O5 K3 B3 115.87(9) 2_765 .
O5 K3 B3 26.35(8) . .
O5 K3 B3 117.38(9) 3_675 .
B3 K3 B3 120.001(2) 2_765 .
B3 K3 B3 119.999(5) 3_675 .
O5 K3 B2 69.41(13) 5_677 2_765
O5 K3 B2 109.21(14) 6_767 2_765
O5 K3 B2 148.83(14) 4_557 2_765
O5 K3 B2 23.66(14) 2_765 2_765
O5 K3 B2 78.17(14) . 2_765
O5 K3 B2 106.74(13) 3_675 2_765
B3 K3 B2 44.98(11) 2_765 2_765
B3 K3 B2 129.65(11) 3_675 2_765
B3 K3 B2 93.97(11) . 2_765
O5 K3 B2 109.21(14) 5_677 3_675
O5 K3 B2 148.83(14) 6_767 3_675
O5 K3 B2 69.41(13) 4_557 3_675
O5 K3 B2 78.17(14) 2_765 3_675
O5 K3 B2 106.74(13) . 3_675
O5 K3 B2 23.66(14) 3_675 3_675
B3 K3 B2 93.97(12) 2_765 3_675
B3 K3 B2 44.98(11) 3_675 3_675
B3 K3 B2 129.65(11) . 3_675
B2 K3 B2 84.97(14) 2_765 3_675
O5 K3 B2 23.66(14) 5_677 5_677
O5 K3 B2 106.74(13) 6_767 5_677
O5 K3 B2 78.16(14) 4_557 5_677
O5 K3 B2 69.41(13) 2_765 5_677
O5 K3 B2 148.83(14) . 5_677
O5 K3 B2 109.21(14) 3_675 5_677
B3 K3 B2 44.98(11) 2_765 5_677
B3 K3 B2 93.97(11) 3_675 5_677
B3 K3 B2 129.65(11) . 5_677
B2 K3 B2 90.0(2) 2_765 5_677
B2 K3 B2 100.7(2) 3_675 5_677
O4 B1 O3 122.0(5) . .
O4 B1 O2 120.5(6) . .
O3 B1 O2 117.5(5) . .
O4 B1 K1 87.2(5) . 3_665
O3 B1 K1 53.3(3) . 3_665
O2 B1 K1 129.7(5) . 3_665
O4 B1 K2 98.5(4) . 9_565
O3 B1 K2 50.8(3) . 9_565
O2 B1 K2 120.7(4) . 9_565
K1 B1 K2 91.62(16) 3_665 9_565
O1 B2 O5 124.1(5) . .
O1 B2 O2 118.3(5) . .
O5 B2 O2 117.7(5) . .
O1 B2 K1 59.1(3) . 14_654
O5 B2 K1 142.6(4) . 14_654
O2 B2 K1 72.3(3) . 14_654
O1 B2 K2 96.0(3) . 2_765
O5 B2 K2 47.1(3) . 2_765
O2 B2 K2 126.9(5) . 2_765
K1 B2 K2 96.92(17) 14_654 2_765
O5 B3 O5 108.9(7) . 6_767
O5 B3 O3 108.3(2) . 6_767
O5 B3 O3 111.3(2) 6_767 6_767
O5 B3 O3 111.3(2) . .
O5 B3 O3 108.3(2) 6_767 .
O3 B3 O3 108.7(7) 6_767 .
O5 B3 K3 54.5(3) . .
O5 B3 K3 54.5(3) 6_767 .
O3 B3 K3 125.6(3) 6_767 .
O3 B3 K3 125.6(3) . .
O5 B3 K2 52.18(16) . 2_765
O5 B3 K2 122.5(3) 6_767 2_765
O3 B3 K2 56.24(17) 6_767 2_765
O3 B3 K2 129.2(3) . 2_765
K3 B3 K2 86.25(16) . 2_765
O5 B3 K2 122.5(3) . 9_565
O5 B3 K2 52.18(16) 6_767 9_565
O3 B3 K2 129.2(3) 6_767 9_565
O3 B3 K2 56.24(17) . 9_565
K3 B3 K2 86.25(16) . 9_565
K2 B3 K2 172.5(3) 2_765 9_565
O5 B3 K1 125.5(3) . 3_665
O5 B3 K1 125.5(3) 6_767 3_665
O3 B3 K1 54.4(3) 6_767 3_665
O3 B3 K1 54.4(3) . 3_665
K3 B3 K1 179.999(1) . 3_665
K2 B3 K1 93.75(16) 2_765 3_665
K2 B3 K1 93.75(16) 9_565 3_665
B2 O1 Lu1 142.5(4) . .
B2 O1 K1 96.4(3) . 14_654
Lu1 O1 K1 103.80(13) . 14_654
B2 O1 K2 97.6(3) . .
Lu1 O1 K2 111.89(15) . .
K1 O1 K2 94.01(13) 14_654 .
B1 O2 B2 122.8(5) . .
B1 O2 K1 140.4(4) . 14_654
B2 O2 K1 81.7(3) . 14_654
B1 O2 K2 131.2(5) . .
B2 O2 K2 78.4(4) . .
K1 O2 K2 80.35(13) 14_654 .
B1 O3 B3 125.2(4) . .
B1 O3 K1 104.1(4) . 3_665
B3 O3 K1 100.9(4) . 3_665
B1 O3 K2 107.6(4) . 9_565
B3 O3 K2 98.6(3) . 9_565
K1 O3 K2 122.08(13) 3_665 9_565
B1 O4 Lu1 133.2(4) . 7_445
B1 O4 Ca1 127.1(4) . .
Lu1 O4 Ca1 90.48(12) 7_445 .
B1 O4 K1 99.8(5) . .
Lu1 O4 K1 89.55(17) 7_445 .
Ca1 O4 K1 110.2(2) . .
B2 O5 B3 124.8(4) . .
B2 O5 K3 104.2(3) . .
B3 O5 K3 99.2(3) . .
B2 O5 K2 111.6(3) . 2_765
B3 O5 K2 103.1(2) . 2_765
K3 O5 K2 113.52(14) . 2_765

loop_
_geom_bond_atom_site_label_1
_geom_bond_atom_site_label_2
_geom_bond_distance
_geom_bond_site_symmetry_2
Lu1 O1 2.171(4) 2_765
Lu1 O1 2.171(4) 3_675
Lu1 O1 2.171(4) .
Lu1 O4 2.281(4) 14_654
Lu1 O4 2.281(4) 13_554
Lu1 O4 2.281(4) 15_664
Lu1 Ca1 3.2863(6) 13_554
Lu1 K1 3.8804(3) 13_554
Lu1 K1 3.8804(3) 15_664
Lu1 K1 3.8804(3) 14_654
Lu1 K3 4.1665(7) .
Lu1 K2 4.1801(4) 3_675
Ca1 O4 2.346(3) 18_656
Ca1 O4 2.346(3) 3_665
Ca1 O4 2.346(4) .
Ca1 O4 2.346(4) 2_655
Ca1 O4 2.347(4) 17_556
Ca1 O4 2.347(4) 16_546
Ca1 Lu1 3.2861(6) 10_446
Ca1 Lu1 3.2863(6) 7_445
Ca1 K1 4.5371(4) 14_654
Ca1 K1 4.5371(3) 3_665
Ca1 K1 4.5371(3) 15_554
Ca1 K1 4.5371(4) 2_655
K1 O1 2.739(4) 9_565
K1 O1 2.739(4) 18_656
K1 O3 2.854(5) 2_655
K1 O3 2.854(5) 5_567
K1 O2 3.054(4) 9_565
K1 O2 3.054(4) 18_656
K1 O4 3.157(7) .
K1 O4 3.157(7) 4_557
K1 B2 3.173(6) 18_656
K1 B2 3.174(6) 9_565
K1 B3 3.448(10) 2_655
K1 B1 3.451(9) 5_567
K2 O5 2.767(4) 17_566
K2 O5 2.767(4) 3_675
K2 O1 2.853(4) 18_656
K2 O1 2.853(4) .
K2 O3 2.869(4) 4_557
K2 O3 2.869(4) 14_654
K2 O2 3.282(7) .
K2 O2 3.282(7) 18_656
K2 B2 3.300(7) 18_656
K2 B3 3.4118(14) 3_675
K2 B3 3.4119(14) 14_654
K2 B2 3.509(7) 17_566
K3 O5 2.687(4) 5_677
K3 O5 2.687(4) 6_767
K3 O5 2.687(4) 4_557
K3 O5 2.687(4) 2_765
K3 O5 2.687(4) .
K3 O5 2.687(4) 3_675
K3 B3 3.260(10) 2_765
K3 B3 3.260(9) 3_675
K3 B3 3.260(9) .
K3 B2 3.300(6) 2_765
K3 B2 3.300(6) 3_675
K3 B2 3.301(6) 5_677
B1 O4 1.321(7) .
B1 O3 1.366(8) .
B1 O2 1.399(7) .
B1 K1 3.451(9) 3_665
B1 K2 3.531(6) 9_565
B2 O1 1.325(7) .
B2 O5 1.366(7) .
B2 O2 1.406(7) .
B2 K1 3.174(6) 14_654
B2 K2 3.509(7) 2_765
B3 O5 1.466(6) .
B3 O5 1.466(6) 6_767
B3 O3 1.469(7) 6_767
B3 O3 1.469(7) .
B3 K2 3.4119(14) 2_765
B3 K2 3.4119(14) 9_565
B3 K1 3.448(10) 3_665
O1 K1 2.739(4) 14_654
O2 K1 3.054(4) 14_654
O3 K1 2.854(5) 3_665
O3 K2 2.869(4) 9_565
O4 Lu1 2.281(4) 7_445
O5 K2 2.767(4) 2_765
